data_7246507
loop_
_publ_author_name
'Bhoday, Harmeet'
'Kelley, Steven P.'
'Glaser, Rainer'

_publ_section_title
;
 Polar and non-polar stacking of perfectly aligned parallel beloamphiphile
 monolayers (PBAMs) of (PhO, F)-azine. The interplay of non-covalent
 interlayer interactions and unit cell polarity
;
_journal_issue 15
_journal_name_full CrystEngComm
_journal_page_first 2175
_journal_page_last 2180
_journal_paper_doi 10.1039/D3CE00021D
_journal_volume 25
_journal_year 2023
_chemical_formula_moiety 'C22 H19 F N2 O'
_chemical_formula_sum 'C22 H19 F N2 O'
_chemical_formula_weight 346.39
_space_group_crystal_system triclinic
_space_group_IT_number 2
_space_group_name_Hall '-P 1'
_space_group_name_H-M_alt 'P -1'
_atom_sites_solution_hydrogens mixed
_atom_sites_solution_primary dual
_atom_sites_solution_secondary difmap
_audit_block_doi 10.5517/ccdc.csd.cc25lhfq
_audit_creation_date 2023-01-23
_audit_creation_method
; 
Olex2 1.2 
(compiled 2018.05.29 svn.r3508 for OlexSys, GUI svn.r5506) 
;
_audit_update_record
;
2023-01-23 deposited with the CCDC.	2023-03-17 downloaded from the CCDC.
;
_cell_angle_alpha 91.0820(12)
_cell_angle_beta 94.0970(12)
_cell_angle_gamma 90.1522(13)
_cell_formula_units_Z 4
_cell_length_a 6.5410(2)
_cell_length_b 7.1465(2)
_cell_length_c 37.8014(10)
_cell_measurement_reflns_used 9919
_cell_measurement_temperature 100(2)
_cell_measurement_theta_max 74.14
_cell_measurement_theta_min 2.34
_cell_volume 1762.19(9)
_computing_cell_refinement 'Bruker Apex3 V.2018.1-0/SAINT V8.38A'
_computing_data_collection 'Bruker Apex3 V.2018.1-0'
_computing_data_reduction 'Bruker Apex3 V.2018.1-0/SAINT V8.38A'
_computing_molecular_graphics 'Olex2 (Dolomanov et al., 2009)'
_computing_publication_material 'Olex2 (Dolomanov et al., 2009)'
_computing_structure_refinement 'ShelXL (Sheldrick, 2015)'
_computing_structure_solution 'ShelXT (Sheldrick 2015)'
_diffrn_ambient_temperature 100.0
_diffrn_measured_fraction_theta_full 0.975
_diffrn_measured_fraction_theta_max 0.965
_diffrn_measurement_device_type 'Bruker X8 Prospector'
_diffrn_measurement_method '\f and \w scans'
_diffrn_radiation_type CuK\a
_diffrn_radiation_wavelength 1.54178
_diffrn_reflns_av_R_equivalents 0.0366
_diffrn_reflns_av_unetI/netI 0.0202
_diffrn_reflns_Laue_measured_fraction_full 0.975
_diffrn_reflns_Laue_measured_fraction_max 0.965
_diffrn_reflns_limit_h_max 8
_diffrn_reflns_limit_h_min -8
_diffrn_reflns_limit_k_max 7
_diffrn_reflns_limit_k_min -8
_diffrn_reflns_limit_l_max 47
_diffrn_reflns_limit_l_min -47
_diffrn_reflns_number 55830
_diffrn_reflns_point_group_measured_fraction_full 0.975
_diffrn_reflns_point_group_measured_fraction_max 0.965
_diffrn_reflns_theta_full 67.679
_diffrn_reflns_theta_max 74.315
_diffrn_reflns_theta_min 2.344
_diffrn_source 'ImuS microfocus source'
_exptl_absorpt_coefficient_mu 0.712
_exptl_absorpt_correction_T_max 0.7538
_exptl_absorpt_correction_T_min 0.6789
_exptl_absorpt_correction_type multi-scan
_exptl_absorpt_process_details 'Bruker AXScale'
_exptl_crystal_colour 'clear yellow'
_exptl_crystal_density_diffrn 1.306
_exptl_crystal_description plate
_exptl_crystal_F_000 728
_exptl_crystal_size_max 0.22
_exptl_crystal_size_mid 0.22
_exptl_crystal_size_min 0.08
_refine_diff_density_max 0.244
_refine_diff_density_min -0.304
_refine_diff_density_rms 0.064
_refine_ls_extinction_method none
_refine_ls_goodness_of_fit_ref 1.197
_refine_ls_hydrogen_treatment mixed
_refine_ls_matrix_type full
_refine_ls_number_parameters 575
_refine_ls_number_reflns 6917
_refine_ls_number_restraints 0
_refine_ls_restrained_S_all 1.197
_refine_ls_R_factor_all 0.0651
_refine_ls_R_factor_gt 0.0579
_refine_ls_shift/su_max 0.000
_refine_ls_shift/su_mean 0.000
_refine_ls_structure_factor_coef Fsqd
_refine_ls_weighting_details 'w=1/[\s^2^(Fo^2^)+(0.0500P)^2^+2.4293P] where P=(Fo^2^+2Fc^2^)/3'
_refine_ls_weighting_scheme calc
_refine_ls_wR_factor_gt 0.1607
_refine_ls_wR_factor_ref 0.1644
_reflns_Friedel_coverage 0.000
_reflns_number_gt 5901
_reflns_number_total 6917
_reflns_threshold_expression 'I > 2\s(I)'
_cod_data_source_file d3ce00021d2.cif
_cod_data_source_block Ia
_cod_depositor_comments 'Adding full bibliography for 7246504--7246507.cif.'
_cod_database_code 7246507
_shelx_shelxl_version_number 2017/1
_shelx_space_group_comment
; 
The symmetry employed for this shelxl refinement is uniquely defined 
by the following loop, which should always be used as a source of 
symmetry information in preference to the above space-group names. 
They are only intended as comments. 
;
_shelx_estimated_absorpt_t_max 0.945
_shelx_estimated_absorpt_t_min 0.859
_olex2_refinement_description
; 
1. Fixed Uiso 
 At 1.2 times of: 
  All C(H) groups 
 At 1.5 times of: 
  All C(H,H,H) groups, All C(H,H,H,H,H,H,H,H,H) groups 
2.a Idealised Me refined as rotating group: 
 C32(H32A,H32B,H32C) 
;
_olex2_submission_special_instructions 'No special instructions were received'

loop_
_space_group_symop_operation_xyz
'x, y, z'
'-x, -y, -z'

loop_
_atom_site_label
_atom_site_type_symbol
_atom_site_fract_x
_atom_site_fract_y
_atom_site_fract_z
_atom_site_U_iso_or_equiv
_atom_site_adp_type
_atom_site_occupancy
_atom_site_site_symmetry_order
_atom_site_calc_flag
_atom_site_refinement_flags_posn
_atom_site_refinement_flags_adp
_atom_site_refinement_flags_occupancy
_atom_site_disorder_assembly
_atom_site_disorder_group
F1 F -0.2884(2) 0.4588(2) 0.01070(4) 0.0296(3) Uani 1 1 d . . . . .
F2 F 0.1990(2) -0.0449(2) 0.01310(4) 0.0268(3) Uani 1 1 d . . . . .
O1 O 0.4332(2) 0.4856(2) 0.36673(4) 0.0194(3) Uani 1 1 d . . . . .
O2 O 0.9361(2) -0.0123(2) 0.36755(4) 0.0191(3) Uani 1 1 d . . . . .
N1 N -0.0099(3) 0.5190(3) 0.17336(5) 0.0185(4) Uani 1 1 d . . . . .
N2 N 0.0951(3) 0.5242(3) 0.20675(5) 0.0185(4) Uani 1 1 d . . . . .
N3 N 0.4938(3) -0.0862(3) 0.17432(5) 0.0190(4) Uani 1 1 d . . . . .
N4 N 0.5989(3) -0.0854(3) 0.20772(5) 0.0187(4) Uani 1 1 d . . . . .
C1 C -0.0049(3) 0.4619(3) 0.11163(6) 0.0164(4) Uani 1 1 d . . . . .
C2 C -0.1940(3) 0.5493(3) 0.10476(6) 0.0181(5) Uani 1 1 d . . . . .
H2 H -0.263(4) 0.618(4) 0.1237(7) 0.022 Uiso 1 1 d R . . . .
C3 C -0.2907(4) 0.5493(3) 0.07088(6) 0.0210(5) Uani 1 1 d . . . . .
H3 H -0.424(5) 0.607(4) 0.0655(7) 0.025 Uiso 1 1 d R . . . .
C4 C -0.1952(4) 0.4590(3) 0.04388(6) 0.0209(5) Uani 1 1 d . . . . .
C5 C -0.0105(4) 0.3692(3) 0.04940(6) 0.0211(5) Uani 1 1 d . . . . .
H5 H 0.048(4) 0.299(4) 0.0300(8) 0.025 Uiso 1 1 d R . . . .
C6 C 0.0846(4) 0.3716(3) 0.08352(6) 0.0194(5) Uani 1 1 d . . . . .
H6 H 0.209(4) 0.307(4) 0.0869(7) 0.023 Uiso 1 1 d R . . . .
C7 C 0.0986(3) 0.4658(3) 0.14803(6) 0.0162(4) Uani 1 1 d . . . . .
C8 C 0.3185(4) 0.4056(4) 0.15329(7) 0.0264(5) Uani 1 1 d . . . . .
C9 C -0.0113(3) 0.4758(3) 0.23253(6) 0.0159(4) Uani 1 1 d . . . . .
C10 C -0.2297(4) 0.4115(4) 0.22801(7) 0.0255(5) Uani 1 1 d . . . . .
C11 C 0.0980(3) 0.4809(3) 0.26843(6) 0.0159(4) Uani 1 1 d . . . . .
C12 C 0.2904(3) 0.5690(3) 0.27395(6) 0.0166(4) Uani 1 1 d . . . . .
H12 H 0.348(4) 0.632(4) 0.2528(7) 0.020 Uiso 1 1 d R . . . .
C13 C 0.3943(3) 0.5731(3) 0.30708(6) 0.0169(4) Uani 1 1 d . . . . .
H13 H 0.531(4) 0.632(4) 0.3115(7) 0.020 Uiso 1 1 d R . . . .
C14 C 0.3095(3) 0.4877(3) 0.33539(6) 0.0163(4) Uani 1 1 d . . . . .
C15 C 0.1209(4) 0.3982(3) 0.33072(6) 0.0185(5) Uani 1 1 d . . . . .
H15 H 0.065(4) 0.336(4) 0.3512(7) 0.022 Uiso 1 1 d R . . . .
C16 C 0.0157(4) 0.3961(3) 0.29725(6) 0.0187(5) Uani 1 1 d . . . . .
H16 H -0.116(4) 0.334(4) 0.2940(7) 0.022 Uiso 1 1 d R . . . .
C17 C 0.3482(3) 0.4866(3) 0.39940(6) 0.0157(4) Uani 1 1 d . . . . .
C18 C 0.1759(4) 0.5919(3) 0.40627(6) 0.0182(5) Uani 1 1 d . . . . .
H18 H 0.104(4) 0.659(4) 0.3878(7) 0.022 Uiso 1 1 d R . . . .
C19 C 0.1134(4) 0.5983(3) 0.44080(6) 0.0202(5) Uani 1 1 d . . . . .
H19 H -0.003(4) 0.675(4) 0.4456(7) 0.024 Uiso 1 1 d R . . . .
C20 C 0.2215(4) 0.5026(3) 0.46770(6) 0.0196(5) Uani 1 1 d . . . . .
H20 H 0.178(4) 0.514(4) 0.4929(8) 0.023 Uiso 1 1 d R . . . .
C21 C 0.3920(4) 0.3979(3) 0.46009(6) 0.0186(5) Uani 1 1 d . . . . .
H21 H 0.465(4) 0.322(4) 0.4789(7) 0.022 Uiso 1 1 d R . . . .
C22 C 0.4562(3) 0.3893(3) 0.42588(6) 0.0176(5) Uani 1 1 d . . . . .
H22 H 0.574(4) 0.318(4) 0.4204(7) 0.021 Uiso 1 1 d R . . . .
C23 C 0.4979(3) -0.0416(3) 0.11281(6) 0.0157(4) Uani 1 1 d . . . . .
C24 C 0.3080(4) -0.1324(3) 0.10623(6) 0.0181(5) Uani 1 1 d . . . . .
H24 H 0.248(4) -0.193(4) 0.1255(7) 0.022 Uiso 1 1 d R . . . .
C25 C 0.2074(4) -0.1350(3) 0.07266(6) 0.0201(5) Uani 1 1 d . . . . .
H25 H 0.086(5) -0.195(4) 0.0682(7) 0.024 Uiso 1 1 d R . . . .
C26 C 0.2983(4) -0.0444(3) 0.04583(6) 0.0193(5) Uani 1 1 d . . . . .
C27 C 0.4819(4) 0.0490(3) 0.05110(6) 0.0208(5) Uani 1 1 d . . . . .
H27 H 0.537(4) 0.110(4) 0.0314(8) 0.025 Uiso 1 1 d R . . . .
C28 C 0.5827(4) 0.0484(3) 0.08478(6) 0.0194(5) Uani 1 1 d . . . . .
H28 H 0.715(4) 0.117(4) 0.0893(7) 0.023 Uiso 1 1 d R . . . .
C29 C 0.6028(3) -0.0403(3) 0.14895(6) 0.0163(4) Uani 1 1 d . . . . .
C30 C 0.8252(4) 0.0169(4) 0.15405(7) 0.0258(5) Uani 1 1 d . . . . .
C31 C 0.4930(3) -0.0297(3) 0.23336(6) 0.0165(4) Uani 1 1 d . . . . .
C32 C 0.2763(4) 0.0366(4) 0.22868(6) 0.0251(5) Uani 1 1 d . . . . .
H32A H 0.208860 -0.021683 0.207246 0.038 Uiso 1 1 calc GR . . . .
H32B H 0.275005 0.172995 0.226400 0.038 Uiso 1 1 calc GR . . . .
H32C H 0.203135 0.002044 0.249344 0.038 Uiso 1 1 calc GR . . . .
C33 C 0.6022(3) -0.0267(3) 0.26920(6) 0.0156(4) Uani 1 1 d . . . . .
C34 C 0.5200(4) 0.0636(3) 0.29811(6) 0.0188(5) Uani 1 1 d . . . . .
H34 H 0.390(4) 0.122(4) 0.2945(7) 0.023 Uiso 1 1 d R . . . .
C35 C 0.6246(4) 0.0692(3) 0.33152(6) 0.0185(5) Uani 1 1 d . . . . .
H35 H 0.572(4) 0.139(4) 0.3519(7) 0.022 Uiso 1 1 d R . . . .
C36 C 0.8128(3) -0.0198(3) 0.33619(6) 0.0163(4) Uani 1 1 d . . . . .
C37 C 0.8984(3) -0.1109(3) 0.30788(6) 0.0170(4) Uani 1 1 d . . . . .
H37 H 1.034(4) -0.172(4) 0.3132(7) 0.020 Uiso 1 1 d R . . . .
C38 C 0.7936(3) -0.1129(3) 0.27478(6) 0.0167(4) Uani 1 1 d . . . . .
H38 H 0.857(4) -0.167(4) 0.2548(7) 0.020 Uiso 1 1 d R . . . .
C39 C 0.8497(3) -0.0070(3) 0.40013(6) 0.0156(4) Uani 1 1 d . . . . .
C40 C 0.6772(4) -0.1108(3) 0.40693(6) 0.0187(5) Uani 1 1 d . . . . .
H40 H 0.605(4) -0.189(4) 0.3885(7) 0.022 Uiso 1 1 d R . . . .
C41 C 0.6133(4) -0.1105(3) 0.44122(6) 0.0209(5) Uani 1 1 d . . . . .
H41 H 0.492(4) -0.182(4) 0.4472(7) 0.025 Uiso 1 1 d R . . . .
C42 C 0.7203(4) -0.0076(3) 0.46820(6) 0.0195(5) Uani 1 1 d . . . . .
H8A H 0.328(5) 0.267(5) 0.1557(8) 0.029 Uiso 1 1 d R . . . .
H8B H 0.370(5) 0.467(4) 0.1735(8) 0.029 Uiso 1 1 d R . . . .
H8C H 0.397(5) 0.439(4) 0.1326(8) 0.029 Uiso 1 1 d R . . . .
H10A H -0.238(5) 0.276(5) 0.2264(8) 0.029 Uiso 1 1 d R . . . .
H10B H -0.295(5) 0.469(4) 0.2072(8) 0.029 Uiso 1 1 d R . . . .
H10C H -0.308(5) 0.449(4) 0.2484(8) 0.029 Uiso 1 1 d R . . . .
H30A H 0.887(5) -0.051(4) 0.1747(8) 0.029 Uiso 1 1 d R . . . .
H30B H 0.834(5) 0.148(5) 0.1574(8) 0.029 Uiso 1 1 d R . . . .
H30C H 0.902(5) -0.013(4) 0.1330(8) 0.029 Uiso 1 1 d R . . . .
H42 H 0.679(4) -0.010(4) 0.4929(8) 0.023 Uiso 1 1 d R . . . .
C43 C 0.8908(4) 0.0962(3) 0.46085(6) 0.0188(5) Uani 1 1 d . . . . .
H43 H 0.967(4) 0.169(4) 0.4800(7) 0.023 Uiso 1 1 d R . . . .
C44 C 0.9572(4) 0.0976(3) 0.42664(6) 0.0177(4) Uani 1 1 d . . . . .
H44 H 1.074(4) 0.171(4) 0.4207(7) 0.021 Uiso 1 1 d R . . . .

loop_
_atom_site_aniso_label
_atom_site_aniso_U_11
_atom_site_aniso_U_22
_atom_site_aniso_U_33
_atom_site_aniso_U_23
_atom_site_aniso_U_13
_atom_site_aniso_U_12
F1 0.0325(8) 0.0377(9) 0.0175(7) -0.0002(6) -0.0056(6) 0.0025(6)
F2 0.0282(8) 0.0356(9) 0.0157(7) -0.0019(6) -0.0046(6) 0.0020(6)
O1 0.0188(8) 0.0253(9) 0.0138(8) 0.0011(6) -0.0001(6) 0.0006(6)
O2 0.0180(8) 0.0249(9) 0.0140(8) 0.0003(6) -0.0001(6) -0.0006(6)
N1 0.0199(10) 0.0199(10) 0.0153(9) 0.0010(7) -0.0011(7) -0.0005(7)
N2 0.0197(10) 0.0216(10) 0.0140(9) 0.0006(7) -0.0009(7) 0.0002(7)
N3 0.0200(10) 0.0206(10) 0.0160(9) -0.0003(7) -0.0008(7) 0.0012(7)
N4 0.0194(10) 0.0200(10) 0.0163(9) -0.0004(7) -0.0007(7) -0.0002(7)
C1 0.0189(11) 0.0142(11) 0.0162(11) 0.0027(8) 0.0012(8) -0.0021(8)
C2 0.0196(11) 0.0159(11) 0.0189(11) -0.0006(8) 0.0026(9) -0.0008(8)
C3 0.0191(12) 0.0200(12) 0.0236(12) 0.0017(9) -0.0014(9) -0.0002(9)
C4 0.0245(12) 0.0217(12) 0.0158(11) 0.0017(8) -0.0046(9) -0.0026(9)
C5 0.0254(12) 0.0207(12) 0.0174(11) -0.0012(9) 0.0025(9) -0.0004(9)
C6 0.0207(12) 0.0163(12) 0.0210(11) 0.0004(8) 0.0001(9) 0.0024(9)
C7 0.0191(11) 0.0122(11) 0.0173(11) 0.0016(8) 0.0013(8) -0.0022(8)
C8 0.0227(13) 0.0374(16) 0.0190(12) -0.0011(10) 0.0002(10) 0.0074(10)
C9 0.0171(11) 0.0130(11) 0.0174(11) -0.0020(8) 0.0013(8) 0.0014(8)
C10 0.0210(12) 0.0347(16) 0.0206(12) 0.0011(10) 0.0007(10) -0.0075(10)
C11 0.0190(11) 0.0131(11) 0.0154(10) -0.0022(8) 0.0009(8) 0.0009(8)
C12 0.0195(11) 0.0139(11) 0.0167(11) -0.0003(8) 0.0033(8) 0.0005(8)
C13 0.0169(11) 0.0151(11) 0.0185(11) -0.0015(8) 0.0008(8) -0.0010(8)
C14 0.0193(11) 0.0147(11) 0.0144(10) -0.0019(8) -0.0011(8) 0.0018(8)
C15 0.0222(12) 0.0176(12) 0.0160(11) 0.0014(8) 0.0030(9) -0.0020(9)
C16 0.0199(11) 0.0172(12) 0.0188(11) -0.0008(8) 0.0013(9) -0.0021(9)
C17 0.0194(11) 0.0140(11) 0.0135(10) -0.0021(8) 0.0006(8) -0.0020(8)
C18 0.0211(11) 0.0160(11) 0.0170(11) 0.0008(8) -0.0021(9) 0.0024(9)
C19 0.0212(12) 0.0174(12) 0.0222(12) -0.0027(9) 0.0030(9) 0.0018(9)
C20 0.0228(12) 0.0190(12) 0.0169(11) -0.0030(8) 0.0021(9) -0.0044(9)
C21 0.0222(11) 0.0164(12) 0.0167(11) 0.0018(8) -0.0032(9) -0.0010(9)
C22 0.0179(11) 0.0152(11) 0.0191(11) -0.0019(8) -0.0013(9) 0.0019(8)
C23 0.0186(11) 0.0130(11) 0.0154(10) -0.0028(8) 0.0023(8) 0.0010(8)
C24 0.0197(11) 0.0175(12) 0.0172(11) 0.0002(8) 0.0015(9) 0.0012(8)
C25 0.0179(11) 0.0198(12) 0.0220(12) -0.0022(9) -0.0015(9) -0.0004(9)
C26 0.0232(12) 0.0201(12) 0.0139(10) -0.0027(8) -0.0023(9) 0.0045(9)
C27 0.0246(12) 0.0231(13) 0.0149(11) 0.0009(9) 0.0026(9) -0.0007(9)
C28 0.0197(11) 0.0190(12) 0.0196(11) -0.0010(8) 0.0013(9) -0.0020(9)
C29 0.0168(11) 0.0131(11) 0.0190(11) -0.0014(8) 0.0014(8) 0.0006(8)
C30 0.0221(13) 0.0362(16) 0.0189(12) -0.0013(10) -0.0003(10) -0.0072(10)
C31 0.0178(11) 0.0133(11) 0.0183(11) 0.0009(8) 0.0007(8) -0.0023(8)
C32 0.0195(12) 0.0352(14) 0.0206(12) 0.0008(10) 0.0000(9) 0.0069(10)
C33 0.0178(11) 0.0128(11) 0.0161(11) 0.0018(8) 0.0011(8) -0.0016(8)
C34 0.0188(11) 0.0174(12) 0.0202(11) 0.0006(8) 0.0019(9) 0.0015(9)
C35 0.0233(12) 0.0174(12) 0.0152(11) -0.0007(8) 0.0036(9) 0.0014(9)
C36 0.0206(11) 0.0141(11) 0.0141(10) 0.0016(8) -0.0007(8) -0.0015(8)
C37 0.0171(11) 0.0144(11) 0.0197(11) 0.0010(8) 0.0021(8) 0.0007(8)
C38 0.0195(11) 0.0143(11) 0.0167(11) -0.0006(8) 0.0032(8) -0.0002(8)
C39 0.0207(11) 0.0132(11) 0.0129(10) 0.0019(8) 0.0000(8) 0.0032(8)
C40 0.0207(11) 0.0150(11) 0.0201(11) -0.0008(8) -0.0008(9) -0.0014(8)
C41 0.0213(12) 0.0179(12) 0.0235(12) 0.0021(9) 0.0016(9) -0.0019(9)
C42 0.0224(12) 0.0182(12) 0.0182(11) 0.0024(8) 0.0028(9) 0.0034(9)
C43 0.0224(12) 0.0179(12) 0.0154(11) -0.0013(8) -0.0027(9) 0.0018(9)
C44 0.0193(11) 0.0172(12) 0.0163(11) 0.0030(8) -0.0011(8) -0.0023(9)

loop_
_atom_type_symbol
_atom_type_description
_atom_type_scat_dispersion_real
_atom_type_scat_dispersion_imag
_atom_type_scat_source
C C 0.0181 0.0091 'International Tables Vol C Tables 4.2.6.8 and 6.1.1.4'
H H 0.0000 0.0000 'International Tables Vol C Tables 4.2.6.8 and 6.1.1.4'
F F 0.0727 0.0534 'International Tables Vol C Tables 4.2.6.8 and 6.1.1.4'
N N 0.0311 0.0180 'International Tables Vol C Tables 4.2.6.8 and 6.1.1.4'
O O 0.0492 0.0322 'International Tables Vol C Tables 4.2.6.8 and 6.1.1.4'

loop_
_geom_angle_atom_site_label_1
_geom_angle_atom_site_label_2
_geom_angle_atom_site_label_3
_geom_angle
_geom_angle_site_symmetry_1
_geom_angle_site_symmetry_3
_geom_angle_publ_flag
C14 O1 C17 120.85(17) . . ?
C36 O2 C39 120.58(17) . . ?
C7 N1 N2 114.46(19) . . ?
C9 N2 N1 115.10(19) . . ?
C29 N3 N4 114.60(19) . . ?
C31 N4 N3 114.83(19) . . ?
C2 C1 C6 118.4(2) . . ?
C2 C1 C7 120.6(2) . . ?
C6 C1 C7 121.0(2) . . ?
C3 C2 C1 121.3(2) . . ?
C4 C3 C2 118.2(2) . . ?
F1 C4 C3 118.5(2) . . ?
F1 C4 C5 118.8(2) . . ?
C5 C4 C3 122.7(2) . . ?
C4 C5 C6 118.3(2) . . ?
C5 C6 C1 121.2(2) . . ?
N1 C7 C1 116.7(2) . . ?
N1 C7 C8 124.0(2) . . ?
C1 C7 C8 119.3(2) . . ?
N2 C9 C10 124.2(2) . . ?
N2 C9 C11 115.9(2) . . ?
C11 C9 C10 119.9(2) . . ?
C12 C11 C9 120.3(2) . . ?
C16 C11 C9 121.5(2) . . ?
C16 C11 C12 118.2(2) . . ?
C13 C12 C11 120.8(2) . . ?
C12 C13 C14 119.9(2) . . ?
O1 C14 C13 115.4(2) . . ?
O1 C14 C15 123.8(2) . . ?
C15 C14 C13 120.6(2) . . ?
C14 C15 C16 119.2(2) . . ?
C15 C16 C11 121.2(2) . . ?
O1 C17 C18 122.7(2) . . ?
C22 C17 O1 115.58(19) . . ?
C22 C17 C18 121.5(2) . . ?
C17 C18 C19 118.5(2) . . ?
C20 C19 C18 120.6(2) . . ?
C19 C20 C21 119.7(2) . . ?
C22 C21 C20 120.6(2) . . ?
C17 C22 C21 119.1(2) . . ?
C24 C23 C29 120.1(2) . . ?
C28 C23 C24 118.4(2) . . ?
C28 C23 C29 121.4(2) . . ?
C25 C24 C23 121.0(2) . . ?
C26 C25 C24 118.2(2) . . ?
F2 C26 C25 118.3(2) . . ?
F2 C26 C27 118.8(2) . . ?
C27 C26 C25 122.9(2) . . ?
C26 C27 C28 118.4(2) . . ?
C27 C28 C23 121.0(2) . . ?
N3 C29 C23 116.5(2) . . ?
N3 C29 C30 124.0(2) . . ?
C23 C29 C30 119.5(2) . . ?
N4 C31 C32 124.2(2) . . ?
N4 C31 C33 115.8(2) . . ?
C33 C31 C32 119.94(19) . . ?
C34 C33 C31 121.5(2) . . ?
C34 C33 C38 118.1(2) . . ?
C38 C33 C31 120.4(2) . . ?
C35 C34 C33 121.4(2) . . ?
C36 C35 C34 118.9(2) . . ?
O2 C36 C35 123.7(2) . . ?
O2 C36 C37 115.15(19) . . ?
C35 C36 C37 120.9(2) . . ?
C38 C37 C36 119.4(2) . . ?
C37 C38 C33 121.3(2) . . ?
C40 C39 O2 122.9(2) . . ?
C44 C39 O2 115.3(2) . . ?
C44 C39 C40 121.5(2) . . ?
C41 C40 C39 118.8(2) . . ?
C40 C41 C42 120.4(2) . . ?
C43 C42 C41 119.9(2) . . ?
C42 C43 C44 120.5(2) . . ?
C39 C44 C43 118.8(2) . . ?

loop_
_geom_bond_atom_site_label_1
_geom_bond_atom_site_label_2
_geom_bond_distance
_geom_bond_site_symmetry_2
_geom_bond_publ_flag
F1 C4 1.355(3) . ?
F2 C26 1.356(3) . ?
O1 C14 1.386(3) . ?
O1 C17 1.390(3) . ?
O2 C36 1.385(3) . ?
O2 C39 1.392(3) . ?
N1 N2 1.393(3) . ?
N1 C7 1.285(3) . ?
N2 C9 1.289(3) . ?
N3 N4 1.394(3) . ?
N3 C29 1.282(3) . ?
N4 C31 1.288(3) . ?
C1 C2 1.397(3) . ?
C1 C6 1.397(3) . ?
C1 C7 1.489(3) . ?
C2 C3 1.387(3) . ?
C3 C4 1.385(3) . ?
C4 C5 1.374(3) . ?
C5 C6 1.391(3) . ?
C7 C8 1.503(3) . ?
C9 C10 1.497(3) . ?
C9 C11 1.488(3) . ?
C11 C12 1.406(3) . ?
C11 C16 1.396(3) . ?
C12 C13 1.382(3) . ?
C13 C14 1.390(3) . ?
C14 C15 1.387(3) . ?
C15 C16 1.396(3) . ?
C17 C18 1.394(3) . ?
C17 C22 1.383(3) . ?
C18 C19 1.395(3) . ?
C19 C20 1.389(3) . ?
C20 C21 1.389(3) . ?
C21 C22 1.388(3) . ?
C23 C24 1.404(3) . ?
C23 C28 1.397(3) . ?
C23 C29 1.484(3) . ?
C24 C25 1.387(3) . ?
C25 C26 1.382(3) . ?
C26 C27 1.372(3) . ?
C27 C28 1.391(3) . ?
C29 C30 1.508(3) . ?
C31 C32 1.495(3) . ?
C31 C33 1.486(3) . ?
C33 C34 1.400(3) . ?
C33 C38 1.401(3) . ?
C34 C35 1.393(3) . ?
C35 C36 1.389(3) . ?
C36 C37 1.394(3) . ?
C37 C38 1.383(3) . ?
C39 C40 1.391(3) . ?
C39 C44 1.388(3) . ?
C40 C41 1.390(3) . ?
C41 C42 1.392(3) . ?
C42 C43 1.385(3) . ?
C43 C44 1.394(3) . ?
